data_7158342
loop_
_publ_author_name
'Petropavlovskikh, Dmitry A.'
'Vorobyeva, Daria V.'
'Godovikov, Ivan A.'
'Nefedov, Sergey E.'
'Filippov, Oleg A.'
'Osipov, Sergey N.'

_publ_section_title
;
 Lossen rearrangement by Rh(III)-catalyzed C-H activation/annulation of
 aryl hydroxamates with alkynes: access to quinolone-containing amino acid
 derivatives.
;
_journal_issue 43
_journal_name_full 'Organic &amp; biomolecular chemistry'
_journal_page_first 9421
_journal_page_last 9426
_journal_paper_doi 10.1039/d1ob01711j
_journal_volume 19
_journal_year 2021
_chemical_formula_sum 'C29 H24.5 Cl2 F3 N2 O5'
_chemical_formula_weight 608.90
_space_group_crystal_system monoclinic
_space_group_IT_number 14
_space_group_name_Hall '-P 2ybc'
_space_group_name_H-M_alt 'P 1 21/c 1'
_atom_sites_solution_hydrogens mixed
_audit_creation_method SHELXL-2014/7
_audit_update_record
;
2021-07-20 deposited with the CCDC.	2021-10-12 downloaded from the CCDC.
;
_cell_angle_alpha 90
_cell_angle_beta 93.774(2)
_cell_angle_gamma 90
_cell_formula_units_Z 8
_cell_length_a 10.8152(8)
_cell_length_b 16.2213(11)
_cell_length_c 32.017(2)
_cell_measurement_reflns_used 9961
_cell_measurement_temperature 150(2)
_cell_measurement_theta_max 30.06
_cell_measurement_theta_min 2.27
_cell_volume 5604.8(7)
_computing_structure_refinement 'SHELXL-2014/7 (Sheldrick, 2014)'
_diffrn_ambient_temperature 150(2)
_diffrn_measured_fraction_theta_full 0.998
_diffrn_measured_fraction_theta_max 0.998
_diffrn_measurement_device_type 'Bruker APEX-II CCD'
_diffrn_measurement_method '\f and \w scans'
_diffrn_radiation_type MoK\a
_diffrn_radiation_wavelength 0.71073
_diffrn_reflns_av_R_equivalents 0.0648
_diffrn_reflns_av_unetI/netI 0.0718
_diffrn_reflns_Laue_measured_fraction_full 0.998
_diffrn_reflns_Laue_measured_fraction_max 0.998
_diffrn_reflns_limit_h_max 14
_diffrn_reflns_limit_h_min -14
_diffrn_reflns_limit_k_max 21
_diffrn_reflns_limit_k_min -21
_diffrn_reflns_limit_l_max 42
_diffrn_reflns_limit_l_min -42
_diffrn_reflns_number 52853
_diffrn_reflns_point_group_measured_fraction_full 0.998
_diffrn_reflns_point_group_measured_fraction_max 0.998
_diffrn_reflns_theta_full 25.242
_diffrn_reflns_theta_max 27.999
_diffrn_reflns_theta_min 2.207
_exptl_absorpt_coefficient_mu 0.294
_exptl_crystal_colour colourless
_exptl_crystal_density_diffrn 1.443
_exptl_crystal_description prizm
_exptl_crystal_F_000 2508
_exptl_crystal_size_max 0.220
_exptl_crystal_size_mid 0.200
_exptl_crystal_size_min 0.180
_refine_diff_density_max 0.537
_refine_diff_density_min -0.739
_refine_diff_density_rms 0.071
_refine_ls_extinction_method none
_refine_ls_goodness_of_fit_ref 1.004
_refine_ls_hydrogen_treatment mixed
_refine_ls_matrix_type full
_refine_ls_number_parameters 927
_refine_ls_number_reflns 13521
_refine_ls_number_restraints 0
_refine_ls_restrained_S_all 1.004
_refine_ls_R_factor_all 0.1291
_refine_ls_R_factor_gt 0.0760
_refine_ls_shift/su_max 0.001
_refine_ls_shift/su_mean 0.000
_refine_ls_structure_factor_coef Fsqd
_refine_ls_weighting_details 'w=1/[\s^2^(Fo^2^)+(0.0921P)^2^+7.2422P] where P=(Fo^2^+2Fc^2^)/3'
_refine_ls_weighting_scheme calc
_refine_ls_wR_factor_gt 0.1813
_refine_ls_wR_factor_ref 0.2095
_reflns_Friedel_coverage 0.000
_reflns_number_gt 8156
_reflns_number_total 13521
_reflns_threshold_expression 'I > 2\s(I)'
_cod_data_source_file d1ob01711j2.cif
_cod_data_source_block snoorg3
_cod_depositor_comments
;
Adding full bibliography for 7158340--7158342.cif.

2024-10-18
Z value and formula fixed to values more according to usual
chemical conventions.                 miguel
;
_cod_original_formula_sum 'C58 H49 Cl4 F6 N4 O10'
_cod_original_formula_weight 1217.81
_cod_original_formula_units_Z 4
_cod_original_cell_volume 5604.7(7)
_cod_original_sg_symbol_H-M 'P 21/c'
_cod_database_code 7158342
_shelx_shelxl_version_number 2014/7
_shelx_space_group_comment
;
The symmetry employed for this shelxl refinement is uniquely defined
by the following loop, which should always be used as a source of
symmetry information in preference to the above space-group names.
They are only intended as comments.
;
_shelx_estimated_absorpt_t_min 0.938
_shelx_estimated_absorpt_t_max 0.949

loop_
_space_group_symop_operation_xyz
'x, y, z'
'-x, y+1/2, -z+1/2'
'-x, -y, -z'
'x, -y-1/2, z-1/2'

loop_
_atom_site_label
_atom_site_type_symbol
_atom_site_fract_x
_atom_site_fract_y
_atom_site_fract_z
_atom_site_U_iso_or_equiv
_atom_site_adp_type
_atom_site_occupancy
_atom_site_site_symmetry_order
_atom_site_calc_flag
_atom_site_refinement_flags_posn
_atom_site_refinement_flags_adp
_atom_site_refinement_flags_occupancy
_atom_site_disorder_assembly
_atom_site_disorder_group
Cl1 Cl 0.62642(13) 0.29580(8) 0.21280(4) 0.0682(4) Uani 1 1 d . . . . .
Cl2 Cl 0.75357(11) 0.44635(9) 0.24247(4) 0.0598(3) Uani 1 1 d . . . . .
Cl3 Cl 0.4315(2) 0.73278(13) 0.01146(6) 0.1236(9) Uani 1 1 d . . . . .
Cl4 Cl 0.24818(16) 0.61091(10) 0.02843(6) 0.0908(5) Uani 1 1 d . . . . .
F1 F 0.60305(18) 0.38660(12) 0.32763(6) 0.0330(5) Uani 1 1 d . . . . .
F2 F 0.59096(18) 0.40715(13) 0.39337(6) 0.0318(5) Uani 1 1 d . . . . .
F3 F 0.71441(17) 0.48059(13) 0.35867(7) 0.0348(5) Uani 1 1 d . . . . .
F4 F -0.18962(19) 0.32280(15) 0.12246(8) 0.0462(6) Uani 1 1 d . . . . .
F5 F -0.0782(2) 0.40838(14) 0.15914(7) 0.0415(5) Uani 1 1 d . . . . .
F6 F -0.0690(2) 0.40540(14) 0.09238(7) 0.0414(5) Uani 1 1 d . . . . .
O1 O 0.4206(2) 0.63429(15) 0.36944(7) 0.0279(5) Uani 1 1 d . . . . .
O2 O 0.5709(2) 0.57567(15) 0.41133(7) 0.0289(5) Uani 1 1 d . . . . .
O3 O 0.6071(2) 0.62637(15) 0.26129(7) 0.0314(6) Uani 1 1 d . . . . .
O4 O 0.6462(2) 0.65619(16) 0.33007(7) 0.0360(6) Uani 1 1 d . . . . .
O5 O 0.3980(2) 0.43153(15) 0.26847(7) 0.0274(5) Uani 1 1 d . . . . .
O6 O 0.1037(2) 0.17297(15) 0.10374(7) 0.0309(5) Uani 1 1 d . . . . .
O7 O -0.0535(2) 0.23534(16) 0.06591(7) 0.0328(6) Uani 1 1 d . . . . .
O8 O -0.0770(3) 0.16637(18) 0.21513(8) 0.0501(8) Uani 1 1 d . . . . .
O9 O -0.1196(3) 0.14444(18) 0.14574(8) 0.0465(7) Uani 1 1 d . . . . .
O10 O 0.1403(2) 0.35297(15) 0.21314(7) 0.0279(5) Uani 1 1 d . . . . .
N1 N 0.5218(3) 0.54778(19) 0.30686(9) 0.0265(6) Uani 1 1 d . . . . .
N2 N 0.2202(2) 0.39418(17) 0.29447(9) 0.0217(6) Uani 1 1 d . . . . .
N3 N 0.0061(3) 0.2496(2) 0.17079(9) 0.0314(7) Uani 1 1 d . . . . .
N4 N 0.3093(3) 0.40136(18) 0.18520(9) 0.0255(6) Uani 1 1 d . . . . .
C1 C 0.4971(3) 0.5087(2) 0.34630(9) 0.0220(7) Uani 1 1 d . . . . .
C2 C 0.6021(3) 0.4461(2) 0.35701(10) 0.0267(7) Uani 1 1 d . . . . .
C3 C 0.5017(3) 0.5761(2) 0.38060(10) 0.0239(7) Uani 1 1 d . . . . .
C4 C 0.4277(4) 0.7070(3) 0.39547(15) 0.0432(10) Uani 1 1 d . . . . .
C5 C 0.5971(3) 0.6142(2) 0.30253(11) 0.0280(7) Uani 1 1 d . . . . .
C6 C 0.6851(4) 0.6957(3) 0.25119(13) 0.0369(9) Uani 1 1 d . . . . .
C7 C 0.6850(3) 0.6987(2) 0.20455(12) 0.0314(8) Uani 1 1 d . . . . .
C8 C 0.7845(4) 0.6690(3) 0.18363(14) 0.0407(9) Uani 1 1 d . . . . .
C9 C 0.7830(4) 0.6721(3) 0.14025(14) 0.0450(10) Uani 1 1 d . . . . .
C10 C 0.6809(4) 0.7046(3) 0.11769(14) 0.0433(10) Uani 1 1 d . . . . .
C11 C 0.5822(4) 0.7345(3) 0.13810(13) 0.0406(9) Uani 1 1 d . . . . .
C12 C 0.5846(4) 0.7323(2) 0.18119(12) 0.0338(8) Uani 1 1 d . . . . .
C13 C 0.3708(3) 0.4628(2) 0.34142(9) 0.0221(7) Uani 1 1 d . . . . .
C14 C 0.3336(3) 0.4292(2) 0.29964(10) 0.0226(7) Uani 1 1 d . . . . .
C15 C 0.1417(3) 0.3805(2) 0.32555(10) 0.0239(7) Uani 1 1 d . . . . .
C16 C 0.0283(3) 0.3386(2) 0.31654(12) 0.0334(8) Uani 1 1 d . . . . .
C17 C -0.0473(3) 0.3240(3) 0.34832(12) 0.0359(9) Uani 1 1 d . . . . .
C18 C -0.0152(3) 0.3491(2) 0.38951(11) 0.0317(8) Uani 1 1 d . . . . .
C19 C -0.1002(4) 0.3323(4) 0.42386(15) 0.0463(11) Uani 1 1 d . . . . .
C20 C 0.0957(3) 0.3900(2) 0.39754(11) 0.0275(7) Uani 1 1 d . . . . .
C21 C 0.1759(3) 0.4072(2) 0.36598(10) 0.0242(7) Uani 1 1 d . . . . .
C22 C 0.2941(3) 0.4502(2) 0.37334(9) 0.0218(7) Uani 1 1 d . . . . .
C23 C 0.3171(3) 0.4776(2) 0.41792(9) 0.0236(7) Uani 1 1 d . . . . .
C24 C 0.2581(3) 0.5483(2) 0.43155(11) 0.0283(7) Uani 1 1 d . . . . .
C25 C 0.2591(3) 0.5651(2) 0.47380(11) 0.0301(8) Uani 1 1 d . . . . .
C26 C 0.3171(3) 0.5131(2) 0.50292(11) 0.0313(8) Uani 1 1 d . . . . .
C27 C 0.3754(3) 0.4431(2) 0.48968(11) 0.0300(8) Uani 1 1 d . . . . .
C28 C 0.3752(3) 0.4248(2) 0.44734(10) 0.0253(7) Uani 1 1 d . . . . .
C29 C 0.0277(3) 0.2941(2) 0.13252(10) 0.0255(7) Uani 1 1 d . . . . .
C30 C -0.0779(3) 0.3576(2) 0.12613(12) 0.0340(8) Uani 1 1 d . . . . .
C31 C 0.0184(3) 0.2309(2) 0.09557(10) 0.0277(7) Uani 1 1 d . . . . .
C32 C 0.0982(4) 0.1027(3) 0.07535(15) 0.0396(9) Uani 1 1 d . . . . .
C33 C -0.0685(4) 0.1830(3) 0.17381(11) 0.0381(9) Uani 1 1 d . . . . .
C34 C -0.1549(7) 0.0947(4) 0.22357(17) 0.0682(17) Uani 1 1 d . . . . .
C35 C -0.1681(4) 0.0928(2) 0.26884(13) 0.0425(10) Uani 1 1 d . . . . .
C36 C -0.2776(5) 0.1257(3) 0.28601(19) 0.0580(14) Uani 1 1 d . . . . .
C37 C -0.2856(5) 0.1268(3) 0.32852(19) 0.0623(14) Uani 1 1 d . . . . .
C38 C -0.1932(6) 0.0968(3) 0.35470(18) 0.0629(14) Uani 1 1 d . . . . .
C39 C -0.0925(5) 0.0642(3) 0.33927(16) 0.0545(12) Uani 1 1 d . . . . .
C40 C -0.0788(4) 0.0616(3) 0.29743(15) 0.0427(10) Uani 1 1 d . . . . .
C41 C 0.1548(3) 0.3396(2) 0.13790(10) 0.0228(7) Uani 1 1 d . . . . .
C42 C 0.1977(3) 0.3642(2) 0.18069(10) 0.0248(7) Uani 1 1 d . . . . .
C43 C 0.3821(3) 0.4239(2) 0.15370(10) 0.0251(7) Uani 1 1 d . . . . .
C44 C 0.4927(3) 0.4672(2) 0.16292(11) 0.0306(8) Uani 1 1 d . . . . .
C45 C 0.5625(3) 0.4904(2) 0.13067(12) 0.0351(8) Uani 1 1 d . . . . .
C46 C 0.5254(3) 0.4726(2) 0.08892(11) 0.0327(8) Uani 1 1 d . . . . .
C47 C 0.6016(4) 0.5035(4) 0.05437(15) 0.0512(12) Uani 1 1 d . . . . .
C48 C 0.4164(3) 0.4294(2) 0.08034(11) 0.0276(7) Uani 1 1 d . . . . .
C49 C 0.3415(3) 0.4045(2) 0.11260(10) 0.0241(7) Uani 1 1 d . . . . .
C50 C 0.2249(3) 0.3600(2) 0.10535(10) 0.0233(7) Uani 1 1 d . . . . .
C51 C 0.1901(3) 0.3419(2) 0.05992(10) 0.0262(7) Uani 1 1 d . . . . .
C52 C 0.2351(3) 0.2716(2) 0.04111(12) 0.0321(8) Uani 1 1 d . . . . .
C53 C 0.2055(4) 0.2576(3) -0.00113(12) 0.0417(10) Uani 1 1 d . . . . .
C54 C 0.1369(4) 0.3135(3) -0.02477(12) 0.0448(11) Uani 1 1 d . . . . .
C55 C 0.0974(4) 0.3856(3) -0.00660(12) 0.0422(10) Uani 1 1 d . . . . .
C56 C 0.1248(3) 0.4000(2) 0.03529(12) 0.0337(8) Uani 1 1 d . . . . .
C57 C 0.7550(5) 0.3388(4) 0.24199(18) 0.0633(14) Uani 1 1 d . . . . .
C58 C 0.2867(5) 0.6941(3) -0.00240(19) 0.0741(16) Uani 1 1 d . . . . .
H58A H 0.2835 0.6765 -0.0321 0.089 Uiso 1 1 calc R U . . .
H58B H 0.2245 0.7383 0.0001 0.089 Uiso 1 1 calc R U . . .
H48 H 0.397(3) 0.4214(19) 0.0516(10) 0.013(8) Uiso 1 1 d . . . . .
H2 H 0.208(3) 0.381(2) 0.2696(11) 0.015(8) Uiso 1 1 d . . . . .
H20 H 0.114(3) 0.407(2) 0.4250(11) 0.023(9) Uiso 1 1 d . . . . .
H44 H 0.514(3) 0.478(2) 0.1908(12) 0.029(10) Uiso 1 1 d . . . . .
H26 H 0.315(3) 0.523(2) 0.5315(11) 0.023(9) Uiso 1 1 d . . . . .
H4 H 0.328(4) 0.411(3) 0.2081(13) 0.035(12) Uiso 1 1 d . . . . .
H54 H 0.115(3) 0.302(2) -0.0528(12) 0.028(9) Uiso 1 1 d . . . . .
H8 H 0.856(3) 0.645(2) 0.1993(11) 0.028(9) Uiso 1 1 d . . . . .
H10 H 0.679(3) 0.708(2) 0.0900(13) 0.032(10) Uiso 1 1 d . . . . .
H25 H 0.224(3) 0.612(2) 0.4820(11) 0.030(10) Uiso 1 1 d . . . . .
H41 H 0.431(4) 0.696(3) 0.4228(15) 0.045(12) Uiso 1 1 d . . . . .
H56 H 0.095(3) 0.446(2) 0.0494(11) 0.024(9) Uiso 1 1 d . . . . .
H321 H 0.079(4) 0.117(3) 0.0453(15) 0.050(13) Uiso 1 1 d . . . . .
H16 H 0.007(3) 0.320(2) 0.2877(13) 0.036(10) Uiso 1 1 d . . . . .
H471 H 0.581(4) 0.480(3) 0.0288(15) 0.046(12) Uiso 1 1 d . . . . .
H28 H 0.415(3) 0.371(2) 0.4383(11) 0.027(9) Uiso 1 1 d . . . . .
H1 H 0.499(3) 0.523(2) 0.2857(12) 0.022(9) Uiso 1 1 d . . . . .
H61 H 0.769(4) 0.683(3) 0.2647(13) 0.044(11) Uiso 1 1 d . . . . .
H12 H 0.518(4) 0.753(2) 0.1973(12) 0.033(10) Uiso 1 1 d . . . . .
H45 H 0.643(4) 0.522(2) 0.1361(11) 0.033(10) Uiso 1 1 d . . . . .
H52 H 0.278(3) 0.233(2) 0.0576(11) 0.027(9) Uiso 1 1 d . . . . .
H24 H 0.216(4) 0.580(3) 0.4108(14) 0.048(12) Uiso 1 1 d . . . . .
H27 H 0.407(4) 0.403(3) 0.5074(14) 0.050(13) Uiso 1 1 d . . . . .
H9 H 0.857(4) 0.650(3) 0.1267(13) 0.046(12) Uiso 1 1 d . . . . .
H323 H 0.034(4) 0.066(3) 0.0806(14) 0.052(13) Uiso 1 1 d . . . . .
H322 H 0.178(4) 0.081(2) 0.0790(12) 0.036(11) Uiso 1 1 d . . . . .
H3 H 0.042(4) 0.271(3) 0.1922(13) 0.040(11) Uiso 1 1 d . . . . .
H191 H -0.059(5) 0.340(3) 0.4510(18) 0.077(17) Uiso 1 1 d . . . . .
H17 H -0.124(4) 0.294(3) 0.3403(13) 0.051(12) Uiso 1 1 d . . . . .
H40 H -0.007(4) 0.040(3) 0.2907(13) 0.041(12) Uiso 1 1 d . . . . .
H341 H -0.088(3) 0.050(2) 0.2180(11) 0.023(9) Uiso 1 1 d . . . . .
H53 H 0.229(3) 0.207(2) -0.0121(11) 0.025(9) Uiso 1 1 d . . . . .
H62 H 0.658(3) 0.745(3) 0.2635(12) 0.034(10) Uiso 1 1 d . . . . .
H36 H -0.332(5) 0.141(3) 0.2692(16) 0.065(16) Uiso 1 1 d . . . . .
H472 H 0.677(5) 0.490(3) 0.0626(17) 0.075(18) Uiso 1 1 d . . . . .
H11 H 0.507(5) 0.755(3) 0.1224(15) 0.064(14) Uiso 1 1 d . . . . .
H38 H -0.208(5) 0.101(4) 0.3859(19) 0.088(19) Uiso 1 1 d . . . . .
H55 H 0.050(4) 0.433(3) -0.0263(15) 0.068(15) Uiso 1 1 d . . . . .
H572 H 0.772(5) 0.310(3) 0.2687(18) 0.074(16) Uiso 1 1 d . . . . .
H193 H -0.180(6) 0.360(4) 0.4222(17) 0.083(18) Uiso 1 1 d . . . . .
H37 H -0.359(5) 0.148(4) 0.3403(18) 0.084(18) Uiso 1 1 d . . . . .
H43 H 0.379(5) 0.754(4) 0.3853(16) 0.074(16) Uiso 1 1 d . . . . .
H571 H 0.829(6) 0.324(4) 0.2262(18) 0.090(19) Uiso 1 1 d . . . . .
H39 H -0.025(5) 0.046(3) 0.3602(16) 0.068(15) Uiso 1 1 d . . . . .
H42 H 0.516(6) 0.739(4) 0.3907(17) 0.090(19) Uiso 1 1 d . . . . .
H192 H -0.131(6) 0.277(5) 0.422(2) 0.12(3) Uiso 1 1 d . . . . .
H342 H -0.233(6) 0.101(4) 0.205(2) 0.11(2) Uiso 1 1 d . . . . .

loop_
_atom_site_aniso_label
_atom_site_aniso_U_11
_atom_site_aniso_U_22
_atom_site_aniso_U_33
_atom_site_aniso_U_23
_atom_site_aniso_U_13
_atom_site_aniso_U_12
Cl1 0.0716(8) 0.0565(7) 0.0738(9) 0.0121(6) -0.0154(7) 0.0019(6)
Cl2 0.0498(6) 0.0764(9) 0.0534(7) -0.0085(6) 0.0051(5) -0.0045(6)
Cl3 0.1328(16) 0.1140(15) 0.1151(15) 0.0561(12) -0.0589(12) -0.0620(13)
Cl4 0.0947(11) 0.0745(10) 0.1090(13) 0.0180(9) 0.0504(10) 0.0020(8)
F1 0.0320(11) 0.0330(11) 0.0340(11) -0.0081(9) 0.0025(9) 0.0020(9)
F2 0.0320(10) 0.0381(11) 0.0252(10) 0.0049(9) -0.0003(8) 0.0067(9)
F3 0.0218(10) 0.0413(12) 0.0406(12) -0.0025(10) -0.0025(9) -0.0013(9)
F4 0.0247(10) 0.0570(15) 0.0566(15) -0.0137(12) 0.0001(10) -0.0050(10)
F5 0.0395(12) 0.0448(13) 0.0404(13) -0.0170(10) 0.0036(10) 0.0037(10)
F6 0.0392(12) 0.0442(13) 0.0403(13) 0.0035(10) -0.0018(10) 0.0098(10)
O1 0.0288(12) 0.0308(13) 0.0233(12) -0.0045(10) -0.0048(10) 0.0049(10)
O2 0.0330(12) 0.0362(13) 0.0165(11) -0.0030(10) -0.0053(10) -0.0011(10)
O3 0.0397(14) 0.0318(13) 0.0226(12) 0.0014(10) 0.0016(10) -0.0124(11)
O4 0.0384(14) 0.0433(15) 0.0260(13) -0.0048(12) 0.0003(11) -0.0129(12)
O5 0.0316(12) 0.0353(13) 0.0152(11) -0.0040(10) 0.0007(9) -0.0062(10)
O6 0.0336(13) 0.0299(13) 0.0280(13) -0.0057(10) -0.0056(10) 0.0012(11)
O7 0.0321(13) 0.0396(14) 0.0254(13) -0.0062(11) -0.0076(10) -0.0011(11)
O8 0.075(2) 0.0452(17) 0.0303(15) -0.0008(13) 0.0023(14) -0.0339(15)
O9 0.0515(17) 0.0546(18) 0.0330(15) -0.0116(13) 0.0004(13) -0.0261(14)
O10 0.0324(13) 0.0339(13) 0.0171(11) -0.0034(10) -0.0001(9) -0.0080(10)
N1 0.0332(15) 0.0325(16) 0.0134(13) -0.0036(12) -0.0016(11) -0.0075(13)
N2 0.0239(13) 0.0268(14) 0.0143(13) -0.0021(11) -0.0007(11) -0.0023(11)
N3 0.0368(16) 0.0377(17) 0.0194(14) -0.0056(13) -0.0009(12) -0.0172(14)
N4 0.0306(15) 0.0303(16) 0.0151(14) -0.0013(12) -0.0030(12) -0.0061(12)
C1 0.0229(15) 0.0267(16) 0.0164(15) -0.0014(13) 0.0004(12) 0.0004(13)
C2 0.0244(16) 0.0349(19) 0.0205(16) -0.0047(14) -0.0007(13) -0.0023(14)
C3 0.0229(15) 0.0292(17) 0.0195(16) -0.0003(13) 0.0013(13) -0.0038(13)
C4 0.055(3) 0.033(2) 0.039(2) -0.0136(19) -0.012(2) 0.011(2)
C5 0.0274(17) 0.0296(18) 0.0265(18) -0.0034(15) -0.0005(14) -0.0037(14)
C6 0.041(2) 0.031(2) 0.039(2) 0.0026(18) 0.0043(18) -0.0120(17)
C7 0.0348(19) 0.0233(17) 0.037(2) 0.0042(15) 0.0071(16) -0.0053(15)
C8 0.034(2) 0.040(2) 0.050(2) 0.0121(19) 0.0078(18) 0.0035(17)
C9 0.046(2) 0.043(2) 0.049(3) 0.003(2) 0.021(2) 0.004(2)
C10 0.059(3) 0.041(2) 0.031(2) 0.0050(19) 0.014(2) -0.007(2)
C11 0.046(2) 0.038(2) 0.039(2) 0.0098(18) 0.0073(19) -0.0003(18)
C12 0.0337(19) 0.0291(18) 0.040(2) 0.0035(17) 0.0110(17) -0.0012(16)
C13 0.0236(15) 0.0263(16) 0.0159(15) 0.0015(13) -0.0032(12) 0.0029(13)
C14 0.0261(16) 0.0242(16) 0.0173(15) 0.0009(13) -0.0006(13) 0.0003(13)
C15 0.0260(16) 0.0227(16) 0.0228(16) 0.0044(13) 0.0000(13) 0.0004(13)
C16 0.0275(18) 0.041(2) 0.0308(19) -0.0039(17) -0.0027(15) -0.0021(16)
C17 0.0227(17) 0.046(2) 0.039(2) 0.0025(18) -0.0006(15) -0.0051(16)
C18 0.0248(17) 0.038(2) 0.0330(19) 0.0068(16) 0.0035(14) 0.0027(15)
C19 0.034(2) 0.065(3) 0.041(3) 0.011(2) 0.0080(19) -0.004(2)
C20 0.0246(16) 0.0348(19) 0.0227(17) 0.0026(15) -0.0008(13) 0.0046(14)
C21 0.0243(16) 0.0266(17) 0.0215(16) 0.0021(13) 0.0000(13) 0.0033(13)
C22 0.0243(15) 0.0245(16) 0.0161(15) 0.0029(13) -0.0033(12) 0.0044(13)
C23 0.0246(16) 0.0319(18) 0.0142(15) 0.0020(13) -0.0010(12) -0.0038(13)
C24 0.0290(17) 0.0341(19) 0.0213(17) 0.0038(15) -0.0021(14) 0.0006(15)
C25 0.0330(18) 0.0318(19) 0.0260(18) -0.0043(15) 0.0051(15) 0.0028(16)
C26 0.0351(19) 0.045(2) 0.0141(16) -0.0009(15) 0.0028(14) -0.0079(16)
C27 0.0302(18) 0.040(2) 0.0187(16) 0.0070(16) -0.0045(14) -0.0049(16)
C28 0.0224(16) 0.0307(18) 0.0225(16) 0.0022(14) 0.0002(13) -0.0004(14)
C29 0.0249(16) 0.0310(18) 0.0200(16) -0.0045(14) -0.0022(13) -0.0028(14)
C30 0.0269(18) 0.043(2) 0.0316(19) -0.0052(17) 0.0005(15) -0.0019(16)
C31 0.0278(17) 0.0325(18) 0.0225(17) -0.0029(14) 0.0001(14) -0.0064(14)
C32 0.040(2) 0.032(2) 0.046(3) -0.0141(19) -0.0021(19) 0.0017(19)
C33 0.043(2) 0.046(2) 0.0252(19) -0.0078(17) 0.0025(16) -0.0138(18)
C34 0.098(5) 0.054(3) 0.053(3) 0.001(3) 0.006(3) -0.047(3)
C35 0.054(2) 0.033(2) 0.040(2) 0.0099(18) 0.0000(19) -0.0232(19)
C36 0.045(3) 0.047(3) 0.079(4) 0.024(3) -0.011(3) -0.003(2)
C37 0.058(3) 0.054(3) 0.078(4) 0.006(3) 0.031(3) 0.001(2)
C38 0.088(4) 0.046(3) 0.057(3) 0.009(2) 0.016(3) -0.011(3)
C39 0.070(3) 0.041(2) 0.051(3) 0.007(2) -0.007(3) -0.007(2)
C40 0.033(2) 0.034(2) 0.062(3) 0.004(2) 0.003(2) -0.0035(17)
C41 0.0235(15) 0.0231(16) 0.0212(16) -0.0004(13) -0.0026(13) -0.0005(13)
C42 0.0262(16) 0.0255(16) 0.0223(17) -0.0011(14) -0.0007(13) 0.0014(13)
C43 0.0273(16) 0.0251(16) 0.0227(16) 0.0012(14) -0.0003(13) 0.0004(13)
C44 0.0304(18) 0.036(2) 0.0241(18) -0.0005(16) -0.0053(14) -0.0056(15)
C45 0.0297(19) 0.040(2) 0.035(2) 0.0030(17) -0.0036(16) -0.0109(16)
C46 0.0308(18) 0.041(2) 0.0270(18) 0.0024(16) 0.0039(14) -0.0048(16)
C47 0.040(2) 0.084(4) 0.031(2) 0.001(2) 0.0079(19) -0.019(2)
C48 0.0264(17) 0.0323(18) 0.0240(18) -0.0023(15) 0.0011(14) -0.0025(14)
C49 0.0259(16) 0.0241(16) 0.0220(16) -0.0007(13) -0.0006(13) 0.0016(13)
C50 0.0254(16) 0.0230(16) 0.0208(16) -0.0029(13) -0.0038(13) 0.0046(13)
C51 0.0266(16) 0.0318(18) 0.0201(16) 0.0011(14) 0.0007(13) -0.0009(14)
C52 0.0302(18) 0.037(2) 0.0288(19) -0.0022(17) 0.0024(15) -0.0008(16)
C53 0.041(2) 0.054(3) 0.031(2) -0.015(2) 0.0105(17) -0.006(2)
C54 0.043(2) 0.073(3) 0.0188(18) -0.007(2) 0.0016(16) -0.013(2)
C55 0.039(2) 0.064(3) 0.0227(19) 0.0079(19) -0.0037(16) -0.003(2)
C56 0.0346(19) 0.038(2) 0.0284(19) 0.0030(17) 0.0001(15) 0.0022(17)
C57 0.070(3) 0.067(3) 0.052(3) -0.002(3) -0.006(3) 0.024(3)
C58 0.085(4) 0.056(3) 0.081(4) 0.020(3) -0.005(3) 0.009(3)

loop_
_atom_type_symbol
_atom_type_description
_atom_type_scat_dispersion_real
_atom_type_scat_dispersion_imag
_atom_type_scat_source
C C 0.0033 0.0016 'International Tables Vol C Tables 4.2.6.8 and 6.1.1.4'
H H 0.0000 0.0000 'International Tables Vol C Tables 4.2.6.8 and 6.1.1.4'
N N 0.0061 0.0033 'International Tables Vol C Tables 4.2.6.8 and 6.1.1.4'
O O 0.0106 0.0060 'International Tables Vol C Tables 4.2.6.8 and 6.1.1.4'
F F 0.0171 0.0103 'International Tables Vol C Tables 4.2.6.8 and 6.1.1.4'
Cl Cl 0.1484 0.1585 'International Tables Vol C Tables 4.2.6.8 and 6.1.1.4'

loop_
_geom_angle_atom_site_label_1
_geom_angle_atom_site_label_2
_geom_angle_atom_site_label_3
_geom_angle
_geom_angle_site_symmetry_1
_geom_angle_site_symmetry_3
_geom_angle_publ_flag
C3 O1 C4 114.7(3) . . ?
C5 O3 C6 114.6(3) . . ?
C31 O6 C32 115.5(3) . . ?
C33 O8 C34 114.4(3) . . ?
C5 N1 C1 125.4(3) . . ?
C14 N2 C15 125.5(3) . . ?
C33 N3 C29 125.8(3) . . ?
C42 N4 C43 126.5(3) . . ?
N1 C1 C2 107.8(3) . . ?
N1 C1 C3 107.9(3) . . ?
C2 C1 C3 108.6(2) . . ?
N1 C1 C13 109.4(2) . . ?
C2 C1 C13 109.6(3) . . ?
C3 C1 C13 113.4(3) . . ?
F3 C2 F2 107.3(2) . . ?
F3 C2 F1 106.2(3) . . ?
F2 C2 F1 106.0(3) . . ?
F3 C2 C1 112.7(3) . . ?
F2 C2 C1 113.4(3) . . ?
F1 C2 C1 110.8(3) . . ?
O2 C3 O1 126.5(3) . . ?
O2 C3 C1 124.6(3) . . ?
O1 C3 C1 108.9(3) . . ?
O4 C5 O3 124.9(3) . . ?
O4 C5 N1 127.4(3) . . ?
O3 C5 N1 107.6(3) . . ?
O3 C6 C7 106.6(3) . . ?
C12 C7 C8 118.6(4) . . ?
C12 C7 C6 120.1(3) . . ?
C8 C7 C6 121.3(4) . . ?
C9 C8 C7 120.7(4) . . ?
C10 C9 C8 119.5(4) . . ?
C11 C10 C9 120.3(4) . . ?
C10 C11 C12 120.1(4) . . ?
C11 C12 C7 120.8(4) . . ?
C22 C13 C14 118.5(3) . . ?
C22 C13 C1 124.5(3) . . ?
C14 C13 C1 117.0(3) . . ?
O5 C14 N2 117.5(3) . . ?
O5 C14 C13 125.3(3) . . ?
N2 C14 C13 117.2(3) . . ?
N2 C15 C21 119.1(3) . . ?
N2 C15 C16 120.1(3) . . ?
C21 C15 C16 120.9(3) . . ?
C17 C16 C15 119.0(3) . . ?
C16 C17 C18 121.8(3) . . ?
C20 C18 C17 118.2(3) . . ?
C20 C18 C19 121.1(4) . . ?
C17 C18 C19 120.7(4) . . ?
C18 C20 C21 122.2(3) . . ?
C15 C21 C20 118.0(3) . . ?
C15 C21 C22 118.4(3) . . ?
C20 C21 C22 123.7(3) . . ?
C13 C22 C21 121.0(3) . . ?
C13 C22 C23 126.4(3) . . ?
C21 C22 C23 112.6(3) . . ?
C28 C23 C24 119.3(3) . . ?
C28 C23 C22 120.0(3) . . ?
C24 C23 C22 119.3(3) . . ?
C25 C24 C23 119.6(3) . . ?
C26 C25 C24 121.2(3) . . ?
C25 C26 C27 119.5(3) . . ?
C26 C27 C28 120.4(3) . . ?
C27 C28 C23 120.0(3) . . ?
N3 C29 C30 106.6(3) . . ?
N3 C29 C41 109.4(3) . . ?
C30 C29 C41 109.7(3) . . ?
N3 C29 C31 107.8(3) . . ?
C30 C29 C31 109.1(3) . . ?
C41 C29 C31 114.0(3) . . ?
F4 C30 F6 106.7(3) . . ?
F4 C30 F5 106.3(3) . . ?
F6 C30 F5 106.6(3) . . ?
F4 C30 C29 112.8(3) . . ?
F6 C30 C29 113.7(3) . . ?
F5 C30 C29 110.3(3) . . ?
O7 C31 O6 127.5(3) . . ?
O7 C31 C29 124.8(3) . . ?
O6 C31 C29 107.8(3) . . ?
O9 C33 N3 127.5(4) . . ?
O9 C33 O8 124.6(4) . . ?
N3 C33 O8 107.9(3) . . ?
C35 C34 O8 107.0(4) . . ?
C40 C35 C36 116.0(4) . . ?
C40 C35 C34 123.6(5) . . ?
C36 C35 C34 120.4(5) . . ?
C37 C36 C35 119.4(5) . . ?
C38 C37 C36 121.3(5) . . ?
C39 C38 C37 120.1(5) . . ?
C38 C39 C40 121.5(5) . . ?
C39 C40 C35 121.7(5) . . ?
C50 C41 C42 119.1(3) . . ?
C50 C41 C29 123.9(3) . . ?
C42 C41 C29 116.9(3) . . ?
O10 C42 N4 117.6(3) . . ?
O10 C42 C41 126.0(3) . . ?
N4 C42 C41 116.5(3) . . ?
N4 C43 C49 118.3(3) . . ?
N4 C43 C44 120.2(3) . . ?
C49 C43 C44 121.5(3) . . ?
C45 C44 C43 118.9(3) . . ?
C44 C45 C46 121.6(3) . . ?
C48 C46 C45 118.7(3) . . ?
C48 C46 C47 121.5(3) . . ?
C45 C46 C47 119.7(3) . . ?
C46 C48 C49 121.5(3) . . ?
C43 C49 C48 117.7(3) . . ?
C43 C49 C50 118.5(3) . . ?
C48 C49 C50 123.8(3) . . ?
C41 C50 C49 121.0(3) . . ?
C41 C50 C51 124.9(3) . . ?
C49 C50 C51 114.1(3) . . ?
C56 C51 C52 119.2(3) . . ?
C56 C51 C50 120.0(3) . . ?
C52 C51 C50 120.3(3) . . ?
C53 C52 C51 119.4(4) . . ?
C54 C53 C52 120.8(4) . . ?
C53 C54 C55 119.9(4) . . ?
C56 C55 C54 120.0(4) . . ?
C55 C56 C51 120.5(4) . . ?
Cl2 C57 Cl1 113.1(3) . . ?
Cl3 C58 Cl4 112.7(3) . . ?

loop_
_geom_bond_atom_site_label_1
_geom_bond_atom_site_label_2
_geom_bond_distance
_geom_bond_site_symmetry_2
_geom_bond_publ_flag
Cl1 C57 1.766(6) . ?
Cl2 C57 1.745(6) . ?
Cl3 C58 1.718(6) . ?
Cl4 C58 1.739(5) . ?
F1 C2 1.348(4) . ?
F2 C2 1.337(4) . ?
F3 C2 1.336(4) . ?
F4 C30 1.332(4) . ?
F5 C30 1.340(4) . ?
F6 C30 1.338(4) . ?
O1 C3 1.321(4) . ?
O1 C4 1.443(4) . ?
O2 C3 1.196(4) . ?
O3 C5 1.346(4) . ?
O3 C6 1.454(4) . ?
O4 C5 1.209(4) . ?
O5 C14 1.254(4) . ?
O6 C31 1.330(4) . ?
O6 C32 1.457(4) . ?
O7 C31 1.189(4) . ?
O8 C33 1.359(4) . ?
O8 C34 1.472(5) . ?
O9 C33 1.200(4) . ?
O10 C42 1.258(4) . ?
N1 C5 1.363(4) . ?
N1 C1 1.454(4) . ?
N2 C14 1.352(4) . ?
N2 C15 1.368(4) . ?
N3 C33 1.355(5) . ?
N3 C29 1.454(4) . ?
N4 C42 1.348(4) . ?
N4 C43 1.369(4) . ?
C1 C2 1.545(5) . ?
C1 C3 1.549(4) . ?
C1 C13 1.554(4) . ?
C6 C7 1.494(5) . ?
C7 C12 1.388(5) . ?
C7 C8 1.391(5) . ?
C8 C9 1.389(6) . ?
C9 C10 1.383(6) . ?
C10 C11 1.377(6) . ?
C11 C12 1.379(6) . ?
C13 C22 1.374(4) . ?
C13 C14 1.475(4) . ?
C15 C21 1.392(4) . ?
C15 C16 1.414(5) . ?
C16 C17 1.367(5) . ?
C17 C18 1.402(5) . ?
C18 C20 1.380(5) . ?
C18 C19 1.504(5) . ?
C20 C21 1.402(5) . ?
C21 C22 1.462(4) . ?
C22 C23 1.500(4) . ?
C23 C28 1.392(5) . ?
C23 C24 1.396(5) . ?
C24 C25 1.379(5) . ?
C25 C26 1.377(5) . ?
C26 C27 1.379(5) . ?
C27 C28 1.388(5) . ?
C29 C30 1.542(5) . ?
C29 C41 1.560(4) . ?
C29 C31 1.564(5) . ?
C34 C35 1.466(7) . ?
C35 C40 1.382(6) . ?
C35 C36 1.440(7) . ?
C36 C37 1.369(8) . ?
C37 C38 1.352(8) . ?
C38 C39 1.334(8) . ?
C39 C40 1.358(7) . ?
C41 C50 1.369(5) . ?
C41 C42 1.472(4) . ?
C43 C49 1.395(4) . ?
C43 C44 1.402(5) . ?
C44 C45 1.372(5) . ?
C45 C46 1.400(5) . ?
C46 C48 1.384(5) . ?
C46 C47 1.508(5) . ?
C48 C49 1.413(5) . ?
C49 C50 1.459(5) . ?
C50 C51 1.507(4) . ?
C51 C56 1.391(5) . ?
C51 C52 1.392(5) . ?
C52 C53 1.388(5) . ?
C53 C54 1.368(6) . ?
C54 C55 1.387(6) . ?
C55 C56 1.374(5) . ?
